data_2241911
loop_
_publ_author_name
'Mac\'ias, Mario A.'
'Orrego-Hern\'andez, Jessica'
'Portilla, Jaime'

_publ_section_title
;
 Crystal structure of
 5-butylamino-3-methyl-1-(pyridin-2-yl)-1<i>H</i>-pyrazole-4-carbaldehyde
 obtained from a microwave-assisted reaction using caesium carbonate as
 catalyst
;
_journal_coeditor_code BG2597
_journal_issue 11
_journal_name_full 'Acta Crystallographica Section E'
_journal_page_first 1672
_journal_page_last 1674
_journal_paper_doi 10.1107/S2056989016017187
_journal_volume 72
_journal_year 2016
_chemical_formula_iupac 'C14 H18 N4 O'
_chemical_formula_moiety 'C14 H18 N4 O'
_chemical_formula_sum 'C14 H18 N4 O'
_chemical_formula_weight 258.32
_chemical_name_systematic
;
5-Butylamino-3-methyl-1-(pyridin-2-yl)-1<i>H</i>-pyrazole-4-carbaldehyde
;
_space_group_crystal_system monoclinic
_space_group_IT_number 14
_space_group_name_Hall '-P 2ybc'
_space_group_name_H-M_alt 'P 1 21/c 1'
_symmetry_space_group_name_Hall '-P 2ybc'
_symmetry_space_group_name_H-M 'P 1 21/c 1'
_atom_sites_solution_hydrogens mixed
_atom_sites_solution_primary direct
_atom_sites_solution_secondary difmap
_audit_creation_method SHELXL-2014
_cell_angle_alpha 90
_cell_angle_beta 102.818(3)
_cell_angle_gamma 90
_cell_formula_units_Z 4
_cell_length_a 9.2854(2)
_cell_length_b 7.59144(18)
_cell_length_c 19.4452(5)
_cell_measurement_reflns_used 5580
_cell_measurement_temperature 100(2)
_cell_measurement_theta_max 37.062
_cell_measurement_theta_min 2.148
_cell_volume 1336.53(6)
_computing_cell_refinement
;
APEX2 (Bruker, 2011)
;
_computing_data_collection
;
APEX2 (Bruker, 2011)
;
_computing_data_reduction
;
SAINT (Bruker, 2011)
;
_computing_molecular_graphics
;
Mercury (Macrae <i>et al.</i>,  2008)
;
_computing_publication_material
;
SHELXL2014 (Sheldrick, 2015)
;
_computing_structure_refinement
;
SHELXL2014 (Sheldrick, 2015)
;
_computing_structure_solution
;
SIR2011 (Burla <i>et al.</i>,  2012)
;
_diffrn_ambient_temperature 100(2)
_diffrn_detector_area_resol_mean 512
_diffrn_measured_fraction_theta_full 0.995
_diffrn_measured_fraction_theta_max 0.932
_diffrn_measurement_device_type 'Rigaku MicroMax-007HF'
_diffrn_measurement_method
;
 Fullsphere data collection, phi and omega scans
;
_diffrn_radiation_monochromator 'Confocal Max Flux optic'
_diffrn_radiation_type MoK\a
_diffrn_radiation_wavelength 0.71073
_diffrn_reflns_av_R_equivalents 0.0162
_diffrn_reflns_limit_h_max 11
_diffrn_reflns_limit_h_min -15
_diffrn_reflns_limit_k_max 9
_diffrn_reflns_limit_k_min -12
_diffrn_reflns_limit_l_max 32
_diffrn_reflns_limit_l_min -26
_diffrn_reflns_number 14709
_diffrn_reflns_theta_full 25.242
_diffrn_reflns_theta_max 37.062
_diffrn_reflns_theta_min 2.148
_exptl_absorpt_coefficient_mu 0.085
_exptl_absorpt_correction_T_max 0.996
_exptl_absorpt_correction_T_min 0.766
_exptl_absorpt_correction_type multi-scan
_exptl_absorpt_process_details
;
[SADABS (Bruker, 2008) and Blessing (1995)]
;
_exptl_crystal_colour yellow
_exptl_crystal_density_diffrn 1.284
_exptl_crystal_description block
_exptl_crystal_F_000 552
_exptl_crystal_size_max 0.100
_exptl_crystal_size_mid 0.100
_exptl_crystal_size_min 0.050
_refine_diff_density_max 0.511
_refine_diff_density_min -0.234
_refine_ls_extinction_method none
_refine_ls_goodness_of_fit_ref 1.046
_refine_ls_hydrogen_treatment mixed
_refine_ls_matrix_type full
_refine_ls_number_parameters 178
_refine_ls_number_reflns 6368
_refine_ls_number_restraints 0
_refine_ls_restrained_S_all 1.046
_refine_ls_R_factor_all 0.0428
_refine_ls_R_factor_gt 0.0373
_refine_ls_shift/su_max 0.002
_refine_ls_shift/su_mean 0.000
_refine_ls_structure_factor_coef Fsqd
_refine_ls_weighting_details 'w=1/[\s^2^(Fo^2^)+(0.0645P)^2^+0.1608P] where P=(Fo^2^+2Fc^2^)/3'
_refine_ls_weighting_scheme calc
_refine_ls_wR_factor_gt 0.1068
_refine_ls_wR_factor_ref 0.1102
_reflns_number_gt 5580
_reflns_number_total 6368
_reflns_threshold_expression 'I > 2\s(I)'
_cod_data_source_file bg2597sup1.cif
_cod_data_source_block I
_cod_original_cell_volume 1336.52(6)
_cod_database_code 2241911
_shelx_space_group_comment
;
The symmetry employed for this shelxl refinement is uniquely defined
by the following loop, which should always be used as a source of
symmetry information in preference to the above space-group names.
They are only intended as comments.
;
_shelx_estimated_absorpt_t_min 0.992
_shelx_estimated_absorpt_t_max 0.996
_shelxl_version_number 2.014

loop_
_space_group_symop_operation_xyz
'x, y, z'
'-x, y+1/2, -z+1/2'
'-x, -y, -z'
'x, -y-1/2, z-1/2'

loop_
_atom_site_type_symbol
_atom_site_label
_atom_site_fract_x
_atom_site_fract_y
_atom_site_fract_z
_atom_site_U_iso_or_equiv
_atom_site_adp_type
_atom_site_calc_flag
_atom_site_occupancy
N N1 0.36539(5) 0.84047(6) 1.01082(2) 0.01366(8) Uani d 1
H H1 0.4865(12) 0.6805(13) 0.9303(5) 0.026(2) Uiso d 1
N N2 0.33841(5) 0.91944(6) 1.07161(2) 0.01495(9) Uani d 1
C C4 0.56919(6) 0.79751(7) 1.09414(3) 0.01398(9) Uani d 1
C C3 0.45948(6) 0.89383(7) 1.12030(3) 0.01481(9) Uani d 1
N N5 0.55256(5) 0.68697(7) 0.97014(3) 0.01577(9) Uani d 1
C C5 0.50458(6) 0.76672(7) 1.02231(3) 0.01291(9) Uani d 1
C C51 0.70133(6) 0.62013(7) 0.97538(3) 0.01519(9) Uani d 1
H H51A 0.7209 0.5222 1.0098 0.018 Uiso calc 1
H H51B 0.7741 0.7147 0.9921 0.018 Uiso calc 1
C C41 0.70862(6) 0.73665(8) 1.13548(3) 0.01890(11) Uani d 1
H H41 0.7729 0.6763 1.1117 0.023 Uiso calc 1
O O41 0.74985(6) 0.75754(8) 1.19936(3) 0.02881(12) Uani d 1
C C31 0.47057(7) 0.96306(9) 1.19315(3) 0.02071(11) Uani d 1
H H31A 0.5549 1.0435 1.2054 0.031 Uiso calc 1
H H31B 0.4843 0.8647 1.2266 0.031 Uiso calc 1
H H31C 0.3797 1.0264 1.1952 0.031 Uiso calc 1
C C16 0.16351(7) 0.74104(9) 0.83692(3) 0.02033(11) Uani d 1
H H16 0.1776 0.6732 0.7979 0.024 Uiso calc 1
C C15 0.03122(7) 0.83021(9) 0.83065(3) 0.02048(11) Uani d 1
H H15 -0.0437 0.8234 0.7886 0.025 Uiso calc 1
C C14 0.01147(6) 0.93004(8) 0.88782(3) 0.01946(11) Uani d 1
H H14 -0.0779 0.9931 0.8853 0.023 Uiso calc 1
C C13 0.12286(6) 0.93706(8) 0.94845(3) 0.01672(10) Uani d 1
H H13 0.1119 1.0050 0.9880 0.020 Uiso calc 1
C C12 0.25184(6) 0.84098(7) 0.94950(3) 0.01387(9) Uani d 1
N N11 0.27354(6) 0.74497(7) 0.89524(3) 0.01754(9) Uani d 1
C C52 0.71751(6) 0.55527(8) 0.90348(3) 0.01585(10) Uani d 1
H H52A 0.7075 0.6566 0.8707 0.019 Uiso calc 1
H H52B 0.6366 0.4715 0.8847 0.019 Uiso calc 1
C C53 0.86547(6) 0.46467(8) 0.90607(3) 0.01637(10) Uani d 1
H H53A 0.9465 0.5504 0.9214 0.020 Uiso calc 1
H H53B 0.8789 0.3679 0.9410 0.020 Uiso calc 1
C C54 0.87324(7) 0.39047(9) 0.83406(3) 0.01989(11) Uani d 1
H H54A 0.9708 0.3383 0.8367 0.030 Uiso calc 1
H H54B 0.8568 0.4855 0.7991 0.030 Uiso calc 1
H H54C 0.7971 0.3000 0.8202 0.030 Uiso calc 1

loop_
_atom_site_aniso_label
_atom_site_aniso_U_11
_atom_site_aniso_U_22
_atom_site_aniso_U_33
_atom_site_aniso_U_12
_atom_site_aniso_U_13
_atom_site_aniso_U_23
N1 0.01143(17) 0.01598(19) 0.01227(17) 0.00075(14) -0.00017(14) 0.00018(14)
N2 0.01383(19) 0.01611(19) 0.01371(18) 0.00040(14) 0.00052(14) -0.00137(14)
C4 0.01133(19) 0.0156(2) 0.0135(2) -0.00096(15) -0.00037(16) 0.00017(16)
C3 0.0136(2) 0.0155(2) 0.0140(2) -0.00133(16) 0.00010(16) -0.00071(16)
N5 0.01264(18) 0.0202(2) 0.01381(18) 0.00099(15) 0.00157(14) -0.00068(15)
C5 0.01084(19) 0.0134(2) 0.01358(19) -0.00073(15) 0.00066(15) 0.00134(15)
C51 0.0126(2) 0.0166(2) 0.0161(2) -0.00029(16) 0.00243(16) -0.00001(16)
C41 0.0137(2) 0.0238(3) 0.0168(2) 0.00154(18) -0.00179(18) -0.00114(19)
O41 0.0213(2) 0.0437(3) 0.0168(2) 0.0072(2) -0.00562(17) -0.00410(19)
C31 0.0202(2) 0.0248(3) 0.0153(2) 0.0004(2) 0.00020(19) -0.00476(19)
C16 0.0190(2) 0.0280(3) 0.0119(2) -0.0014(2) -0.00112(18) 0.00153(19)
C15 0.0163(2) 0.0270(3) 0.0152(2) -0.0032(2) -0.00273(18) 0.00527(19)
C14 0.0135(2) 0.0217(3) 0.0204(2) -0.00041(18) -0.00236(18) 0.00482(19)
C13 0.0127(2) 0.0171(2) 0.0183(2) 0.00055(16) -0.00094(17) 0.00179(17)
C12 0.01192(19) 0.0151(2) 0.0130(2) -0.00119(15) -0.00053(15) 0.00273(15)
N11 0.0159(2) 0.0230(2) 0.01223(18) 0.00039(16) -0.00005(15) 0.00079(15)
C52 0.0141(2) 0.0184(2) 0.0148(2) 0.00027(17) 0.00264(16) 0.00057(17)
C53 0.0143(2) 0.0196(2) 0.0152(2) 0.00035(17) 0.00317(17) 0.00079(17)
C54 0.0181(2) 0.0246(3) 0.0172(2) 0.0018(2) 0.00455(19) -0.00125(19)

loop_
_atom_type_symbol
_atom_type_description
_atom_type_scat_dispersion_real
_atom_type_scat_dispersion_imag
_atom_type_scat_source
C C 0.0033 0.0016 'International Tables Vol C Tables 4.2.6.8 and 6.1.1.4'
H H 0.0000 0.0000 'International Tables Vol C Tables 4.2.6.8 and 6.1.1.4'
N N 0.0061 0.0033 'International Tables Vol C Tables 4.2.6.8 and 6.1.1.4'
O O 0.0106 0.0060 'International Tables Vol C Tables 4.2.6.8 and 6.1.1.4'

loop_
_geom_angle_atom_site_label_1
_geom_angle_atom_site_label_2
_geom_angle_atom_site_label_3
_geom_angle
C5 N1 N2 111.99(4)
C5 N1 C12 129.61(5)
N2 N1 C12 118.37(4)
C3 N2 N1 105.12(4)
C5 C4 C3 104.82(5)
C5 C4 C41 129.14(5)
C3 C4 C41 125.89(5)
N2 C3 C4 112.39(5)
N2 C3 C31 119.97(5)
C4 C3 C31 127.63(5)
C5 N5 C51 125.11(5)
C5 N5 H1 114.2(7)
C51 N5 H1 120.7(7)
N5 C5 N1 121.17(5)
N5 C5 C4 133.17(5)
N1 C5 C4 105.66(5)
N5 C51 C52 109.55(4)
N5 C51 H51A 109.8
C52 C51 H51A 109.8
N5 C51 H51B 109.8
C52 C51 H51B 109.8
H51A C51 H51B 108.2
O41 C41 C4 124.33(6)
O41 C41 H41 117.8
C4 C41 H41 117.8
C3 C31 H31A 109.5
C3 C31 H31B 109.5
H31A C31 H31B 109.5
C3 C31 H31C 109.5
H31A C31 H31C 109.5
H31B C31 H31C 109.5
N11 C16 C15 123.75(6)
N11 C16 H16 118.1
C15 C16 H16 118.1
C16 C15 C14 117.90(5)
C16 C15 H15 121.1
C14 C15 H15 121.1
C13 C14 C15 119.67(6)
C13 C14 H14 120.2
C15 C14 H14 120.2
C14 C13 C12 117.86(6)
C14 C13 H13 121.1
C12 C13 H13 121.1
N11 C12 C13 123.54(5)
N11 C12 N1 116.94(5)
C13 C12 N1 119.51(5)
C12 N11 C16 117.28(5)
C51 C52 C53 112.78(5)
C51 C52 H52A 109.0
C53 C52 H52A 109.0
C51 C52 H52B 109.0
C53 C52 H52B 109.0
H52A C52 H52B 107.8
C54 C53 C52 111.19(5)
C54 C53 H53A 109.4
C52 C53 H53A 109.4
C54 C53 H53B 109.4
C52 C53 H53B 109.4
H53A C53 H53B 108.0
C53 C54 H54A 109.5
C53 C54 H54B 109.5
H54A C54 H54B 109.5
C53 C54 H54C 109.5
H54A C54 H54C 109.5
H54B C54 H54C 109.5

loop_
_geom_bond_atom_site_label_1
_geom_bond_atom_site_label_2
_geom_bond_distance
N1 C5 1.3804(7)
N1 N2 1.3968(7)
N1 C12 1.4056(7)
N2 C3 1.3137(7)
C4 C5 1.4119(7)
C4 C3 1.4357(8)
C4 C41 1.4403(8)
C3 C31 1.4928(8)
N5 C5 1.3396(7)
N5 C51 1.4539(7)
N5 H1 0.876(10)
C51 C52 1.5208(8)
C51 H51A 0.9900
C51 H51B 0.9900
C41 O41 1.2261(7)
C41 H41 0.9500
C31 H31A 0.9800
C31 H31B 0.9800
C31 H31C 0.9800
C16 N11 1.3478(7)
C16 C15 1.3841(9)
C16 H16 0.9500
C15 C14 1.3909(9)
C15 H15 0.9500
C14 C13 1.3862(8)
C14 H14 0.9500
C13 C12 1.3986(8)
C13 H13 0.9500
C12 N11 1.3340(8)
C52 C53 1.5272(8)
C52 H52A 0.9900
C52 H52B 0.9900
C53 C54 1.5258(8)
C53 H53A 0.9900
C53 H53B 0.9900
C54 H54A 0.9800
C54 H54B 0.9800
C54 H54C 0.9800

loop_
_geom_hbond_atom_site_label_D
_geom_hbond_atom_site_label_H
_geom_hbond_atom_site_label_A
_geom_hbond_site_symmetry_A
_geom_hbond_distance_DH
_geom_hbond_distance_HA
_geom_hbond_distance_DA
_geom_hbond_angle_DHA
N5 H1 N11 . 0.876(10) 2.004(11) 2.7117(7) 137.0(9)
C15 H15 O41 4_475 0.95 2.36 3.2906(8) 164.9
C52 H52B Cg1 3_667 0.99 2.77 3.5141(6) 132.2
C53 H53A Cg2 1_655 0.99 2.98 3.8761(6) 151.5

loop_
_geom_torsion_atom_site_label_1
_geom_torsion_atom_site_label_2
_geom_torsion_atom_site_label_3
_geom_torsion_atom_site_label_4
_geom_torsion
C5 N1 N2 C3 -0.35(6)
C12 N1 N2 C3 177.72(5)
N1 N2 C3 C4 -0.34(6)
N1 N2 C3 C31 179.52(5)
C5 C4 C3 N2 0.88(6)
C41 C4 C3 N2 -174.85(5)
C5 C4 C3 C31 -178.97(6)
C41 C4 C3 C31 5.29(10)
C51 N5 C5 N1 174.02(5)
C51 N5 C5 C4 -5.74(10)
N2 N1 C5 N5 -178.93(5)
C12 N1 C5 N5 3.28(9)
N2 N1 C5 C4 0.89(6)
C12 N1 C5 C4 -176.91(5)
C3 C4 C5 N5 178.77(6)
C41 C4 C5 N5 -5.69(10)
C3 C4 C5 N1 -1.02(6)
C41 C4 C5 N1 174.53(6)
C5 N5 C51 C52 -174.43(5)
C5 C4 C41 O41 -173.30(7)
C3 C4 C41 O41 1.38(10)
N11 C16 C15 C14 0.30(10)
C16 C15 C14 C13 -0.09(9)
C15 C14 C13 C12 -0.37(9)
C14 C13 C12 N11 0.69(9)
C14 C13 C12 N1 -178.05(5)
C5 N1 C12 N11 6.28(8)
N2 N1 C12 N11 -171.40(5)
C5 N1 C12 C13 -174.90(5)
N2 N1 C12 C13 7.42(7)
C13 C12 N11 C16 -0.49(9)
N1 C12 N11 C16 178.28(5)
C15 C16 N11 C12 -0.02(9)
N5 C51 C52 C53 -173.79(5)
C51 C52 C53 C54 176.10(5)

_cod_database_fobs_code 2241911
